data_4314779
loop_
_publ_author_name
'Lai-Ping Zhang'
'Jian-Fang Ma'
'Jin Yang'
'Yuan-Yuan Pang'
'Ji-Cheng Ma'

_publ_contact_author_address
;
Department of Chemistry
Northeast Normal University
Changchun 130024
P.R.China
;
_publ_contact_author_email jianfangma@yahoo.com.cn
_publ_contact_author_fax +86-431-85098620
_publ_contact_author_name 'Jian-Fang Ma'
_publ_contact_author_phone +86-431-85098620
_publ_section_title
;
 Series of 2D and 3D Coordination Polymers Based on
 1,2,3,4-Benzenetetracarboxylate and N-Donor Ligands: Synthesis,
 Topological Structures, and Photoluminescent Properties
;
_journal_name_full 'Inorganic Chemistry'
_journal_page_first 1535
_journal_page_last 1550
_journal_paper_doi 10.1021/ic9019553
_journal_volume 49
_journal_year 2010
_chemical_formula_moiety 'C5 H3 Cd O5'
_chemical_formula_sum 'C5 H3 Cd O5'
_chemical_formula_weight 255.47
_chemical_name_systematic
;
 ?
;
_space_group_IT_number 15
_symmetry_cell_setting monoclinic
_symmetry_space_group_name_Hall '-C 2yc'
_symmetry_space_group_name_H-M 'C 1 2/c 1'
_atom_sites_solution_hydrogens geom
_atom_sites_solution_primary direct
_atom_sites_solution_secondary difmap
_audit_creation_method SHELXL-97
_cell_angle_alpha 90.00
_cell_angle_beta 110.763(6)
_cell_angle_gamma 90.00
_cell_formula_units_Z 8
_cell_length_a 15.674(7)
_cell_length_b 10.578(4)
_cell_length_c 7.433(4)
_cell_measurement_reflns_used 1388
_cell_measurement_temperature 293(2)
_cell_measurement_theta_max 29.3
_cell_measurement_theta_min 4.6
_cell_volume 1152.4(9)
_computing_cell_refinement CrysAlis
_computing_data_collection 'CrysAlis (Oxford Diffraction, 2006)'
_computing_data_reduction CrysAlis
_computing_structure_refinement 'SHELXL-97 (Sheldrick, 1997)'
_computing_structure_solution 'SHELXS-97 (Sheldrick, 1997)'
_diffrn_ambient_temperature 293(2)
_diffrn_detector_area_resol_mean 10.0
_diffrn_measured_fraction_theta_full 0.994
_diffrn_measured_fraction_theta_max 0.884
_diffrn_measurement_device_type 'Oxford Diffraction Gemini R Ultra'
_diffrn_measurement_method '\w scan'
_diffrn_radiation_monochromator graphite
_diffrn_radiation_source 'fine-focus sealed tube'
_diffrn_radiation_type MoK\a
_diffrn_radiation_wavelength 0.71069
_diffrn_reflns_av_R_equivalents 0.0405
_diffrn_reflns_av_sigmaI/netI 0.0528
_diffrn_reflns_limit_h_max 19
_diffrn_reflns_limit_h_min -20
_diffrn_reflns_limit_k_max 14
_diffrn_reflns_limit_k_min -13
_diffrn_reflns_limit_l_max 9
_diffrn_reflns_limit_l_min -10
_diffrn_reflns_number 3913
_diffrn_reflns_theta_full 25.00
_diffrn_reflns_theta_max 29.28
_diffrn_reflns_theta_min 4.59
_exptl_absorpt_coefficient_mu 3.750
_exptl_absorpt_correction_T_max 0.420
_exptl_absorpt_correction_T_min 0.351
_exptl_absorpt_correction_type multi-scan
_exptl_absorpt_process_details
;
 CrysAlis (Oxford Diffraction, 2006)

;
_exptl_crystal_colour colorless
_exptl_crystal_density_diffrn 2.945
_exptl_crystal_density_method 'not measured'
_exptl_crystal_description block
_exptl_crystal_F_000 968
_exptl_crystal_size_max 0.346
_exptl_crystal_size_mid 0.242
_exptl_crystal_size_min 0.232
_refine_diff_density_max 0.515
_refine_diff_density_min -0.605
_refine_diff_density_rms 0.135
_refine_ls_extinction_method none
_refine_ls_goodness_of_fit_ref 0.893
_refine_ls_hydrogen_treatment mixed
_refine_ls_matrix_type full
_refine_ls_number_parameters 106
_refine_ls_number_reflns 1388
_refine_ls_number_restraints 3
_refine_ls_restrained_S_all 0.893
_refine_ls_R_factor_all 0.0402
_refine_ls_R_factor_gt 0.0230
_refine_ls_shift/su_max 0.001
_refine_ls_shift/su_mean 0.000
_refine_ls_structure_factor_coef Fsqd
_refine_ls_weighting_details 'calc w=1/[\s^2^(Fo^2^)+(0.0150P)^2^+0.0000P] where P=(Fo^2^+2Fc^2^)/3'
_refine_ls_weighting_scheme calc
_refine_ls_wR_factor_gt 0.0390
_refine_ls_wR_factor_ref 0.0411
_reflns_number_gt 1052
_reflns_number_total 1388
_reflns_threshold_expression >2\s(I)
_cod_data_source_file ic9019553_si_002_2.cif
_cod_data_source_block Compound-2
_cod_original_sg_symbol_Hall '-C 2yc  '
_cod_original_sg_symbol_H-M 'C 2/c '
_cod_database_code 4314779

loop_
_symmetry_equiv_pos_as_xyz
'x, y, z'
'-x, y, -z+1/2'
'x+1/2, y+1/2, z'
'-x+1/2, y+1/2, -z+1/2'
'-x, -y, -z'
'x, -y, z-1/2'
'-x+1/2, -y+1/2, -z'
'x+1/2, -y+1/2, z-1/2'

loop_
_atom_site_label
_atom_site_type_symbol
_atom_site_fract_x
_atom_site_fract_y
_atom_site_fract_z
_atom_site_U_iso_or_equiv
_atom_site_adp_type
_atom_site_occupancy
_atom_site_symmetry_multiplicity
_atom_site_calc_flag
_atom_site_refinement_flags
_atom_site_disorder_assembly
_atom_site_disorder_group
Cd1 Cd 0.311657(16) 0.08444(2) 0.54030(4) 0.01385(8) Uani 1 1 d . . .
O2 O 0.36044(16) 0.1184(2) 0.1040(4) 0.0200(6) Uani 1 1 d . . .
C1 C 0.4107(2) 0.1595(3) 0.2647(5) 0.0128(7) Uani 1 1 d . . .
O1 O 0.42676(14) 0.1039(2) 0.4220(4) 0.0168(5) Uani 1 1 d . . .
C2 C 0.4574(2) 0.2834(3) 0.2607(4) 0.0088(7) Uani 1 1 d . . .
C3 C 0.4146(2) 0.3983(3) 0.2696(5) 0.0109(7) Uani 1 1 d . . .
C5 C 0.4578(2) 0.5111(3) 0.2584(5) 0.0147(8) Uani 1 1 d . . .
H2 H 0.4291 0.5875 0.2624 0.018 Uiso 1 1 calc R . .
C4 C 0.3256(2) 0.4042(3) 0.3028(5) 0.0142(7) Uani 1 1 d . . .
O4 O 0.27685(15) 0.5016(2) 0.2528(4) 0.0177(5) Uani 1 1 d . . .
O3 O 0.30365(15) 0.3154(2) 0.3923(4) 0.0195(6) Uani 1 1 d . . .
O1W O 0.40729(16) 0.1855(2) 0.8018(3) 0.0191(6) Uani 1 1 d D . .
H1B H 0.3797(18) 0.183(3) 0.886(4) 0.029 Uiso 1 1 d D . .
H1A H 0.4627(12) 0.154(4) 0.854(4) 0.029 Uiso 1 1 d D . .

loop_
_atom_site_aniso_label
_atom_site_aniso_U_11
_atom_site_aniso_U_22
_atom_site_aniso_U_33
_atom_site_aniso_U_23
_atom_site_aniso_U_13
_atom_site_aniso_U_12
Cd1 0.01197(11) 0.01536(12) 0.01620(14) -0.00202(14) 0.00742(10) 0.00061(12)
O2 0.0248(13) 0.0201(13) 0.0162(15) -0.0041(12) 0.0089(12) -0.0107(10)
C1 0.0075(15) 0.0142(16) 0.020(2) -0.0003(17) 0.0098(15) 0.0027(13)
O1 0.0137(11) 0.0185(13) 0.0190(15) 0.0068(12) 0.0070(11) 0.0002(10)
C2 0.0094(15) 0.0102(15) 0.0067(18) 0.0006(13) 0.0026(13) -0.0029(12)
C3 0.0104(14) 0.0137(17) 0.0102(18) 0.0014(15) 0.0055(14) 0.0003(13)
C5 0.0176(17) 0.0116(16) 0.016(2) -0.0006(15) 0.0075(16) 0.0044(14)
C4 0.0108(15) 0.0208(18) 0.0113(19) -0.0073(17) 0.0041(14) -0.0009(14)
O4 0.0135(11) 0.0201(12) 0.0202(15) 0.0036(12) 0.0068(11) 0.0093(10)
O3 0.0171(12) 0.0206(13) 0.0267(16) 0.0038(12) 0.0149(12) 0.0013(10)
O1W 0.0185(13) 0.0223(13) 0.0163(15) -0.0006(12) 0.0058(11) -0.0030(11)

loop_
_atom_type_symbol
_atom_type_description
_atom_type_scat_dispersion_real
_atom_type_scat_dispersion_imag
_atom_type_scat_source
C C 0.0033 0.0016 'International Tables Vol C Tables 4.2.6.8 and 6.1.1.4'
H H 0.0000 0.0000 'International Tables Vol C Tables 4.2.6.8 and 6.1.1.4'
O O 0.0106 0.0060 'International Tables Vol C Tables 4.2.6.8 and 6.1.1.4'
Cd Cd -0.8075 1.2024 'International Tables Vol C Tables 4.2.6.8 and 6.1.1.4'

loop_
_geom_angle_atom_site_label_1
_geom_angle_atom_site_label_2
_geom_angle_atom_site_label_3
_geom_angle
_geom_angle_site_symmetry_1
_geom_angle_site_symmetry_3
_geom_angle_publ_flag
O1W Cd1 O2 101.31(9) . 6_556 ?
O1W Cd1 O1 85.11(9) . . ?
O2 Cd1 O1 84.94(8) 6_556 . ?
O1W Cd1 O3 85.85(9) . 7_556 ?
O2 Cd1 O3 128.52(8) 6_556 7_556 ?
O1 Cd1 O3 146.47(8) . 7_556 ?
O1W Cd1 O4 171.24(8) . 4_545 ?
O2 Cd1 O4 83.28(9) 6_556 4_545 ?
O1 Cd1 O4 87.89(9) . 4_545 ?
O3 Cd1 O4 97.18(9) 7_556 4_545 ?
O1W Cd1 O4 89.25(9) . 7_556 ?
O2 Cd1 O4 75.78(7) 6_556 7_556 ?
O1 Cd1 O4 158.45(8) . 7_556 ?
O3 Cd1 O4 53.19(8) 7_556 7_556 ?
O4 Cd1 O4 99.16(7) 4_545 7_556 ?
C1 O2 Cd1 125.3(2) . 6 ?
O1 C1 O2 125.3(3) . . ?
O1 C1 C2 119.2(3) . . ?
O2 C1 C2 115.4(3) . . ?
C1 O1 Cd1 118.55(19) . . ?
C2 C2 C3 119.86(17) 2_655 . ?
C2 C2 C1 119.50(15) 2_655 . ?
C3 C2 C1 120.6(3) . . ?
C5 C3 C2 119.4(3) . . ?
C5 C3 C4 118.4(3) . . ?
C2 C3 C4 122.2(3) . . ?
C5 C5 C3 120.78(17) 2_655 . ?
C5 C5 H2 119.6 2_655 . ?
C3 C5 H2 119.6 . . ?
O4 C4 O3 120.8(3) . . ?
O4 C4 C3 119.2(3) . . ?
O3 C4 C3 119.8(3) . . ?
C4 O4 Cd1 133.7(2) . 4 ?
C4 O4 Cd1 86.20(18) . 7_556 ?
Cd1 O4 Cd1 115.36(9) 4 7_556 ?
C4 O3 Cd1 98.88(19) . 7_556 ?
Cd1 O1W H1B 105(2) . . ?
Cd1 O1W H1A 117(3) . . ?
H1B O1W H1A 109.3(16) . . ?

loop_
_geom_bond_atom_site_label_1
_geom_bond_atom_site_label_2
_geom_bond_distance
_geom_bond_site_symmetry_2
_geom_bond_publ_flag
Cd1 O1W 2.259(3) . ?
Cd1 O2 2.271(2) 6_556 ?
Cd1 O1 2.279(2) . ?
Cd1 O3 2.298(2) 7_556 ?
Cd1 O4 2.301(3) 4_545 ?
Cd1 O4 2.575(2) 7_556 ?
O2 C1 1.253(4) . ?
O2 Cd1 2.271(2) 6 ?
C1 O1 1.251(4) . ?
C1 C2 1.507(4) . ?
C2 C2 1.399(5) 2_655 ?
C2 C3 1.402(4) . ?
C3 C5 1.389(4) . ?
C3 C4 1.500(4) . ?
C5 C5 1.374(6) 2_655 ?
C5 H2 0.9300 . ?
C4 O4 1.258(4) . ?
C4 O3 1.267(4) . ?
O4 Cd1 2.301(3) 4 ?
O4 Cd1 2.575(2) 7_556 ?
O3 Cd1 2.298(2) 7_556 ?
O1W H1B 0.88(3) . ?
O1W H1A 0.88(3) . ?
